data_1573732
loop_
_publ_author_name
'Niu, Dechuang'
'Kostenko, Arseni'
'Kelly, John A.'
'Sarkar, Debotra'
'Xu, Huihui'
'Inoue, Shigeyoshi'

_publ_section_title
;
 CO2 Hydrosilylation Catalyzed by an N-Heterocyclic Carbene
 (NHC)-Stabilized Stannyliumylidene
;
_journal_name_full 'Chemical Science'
_journal_paper_doi 10.1039/D4SC07116F
_journal_year 2025
_chemical_formula_moiety 'C39 H49 N4 O2 Sn, C32 H12 B F24, C7 H8'
_chemical_formula_sum 'C79 H80 B5 F24 N5 O2 Sn'
_chemical_formula_weight 1760.22
_space_group_crystal_system triclinic
_space_group_IT_number 2
_space_group_name_Hall '-P 1'
_space_group_name_H-M_alt 'P -1'
_atom_sites_solution_hydrogens geom
_atom_sites_solution_primary dual
_audit_creation_date 2023-04-11
_audit_creation_method
;
Olex2 1.5
(compiled 2023.03.06 svn.rbb2c1857 for OlexSys, GUI svn.r6748)
;
_audit_update_record
;
2023-04-11 deposited with the CCDC.	2025-01-16 downloaded from the CCDC.
;
_cell_angle_alpha 92.495(3)
_cell_angle_beta 102.397(3)
_cell_angle_gamma 112.807(2)
_cell_formula_units_Z 2
_cell_length_a 15.2450(13)
_cell_length_b 17.2704(13)
_cell_length_c 17.6243(14)
_cell_measurement_reflns_used 9316
_cell_measurement_temperature 100(2)
_cell_measurement_theta_max 25.39
_cell_measurement_theta_min 2.55
_cell_volume 4136.1(6)
_computing_cell_refinement 'SAINT V8.40B (?, 2016)'
_computing_data_reduction 'SAINT V8.40B (?, 2016)'
_computing_molecular_graphics 'Olex2 1.5 (Dolomanov et al., 2009)'
_computing_publication_material 'Olex2 1.5 (Dolomanov et al., 2009)'
_computing_structure_refinement 'SHELXL 2016/6 (Sheldrick, 2015)'
_computing_structure_solution 'SHELXT 2018/2 (Sheldrick, 2018)'
_diffrn_ambient_temperature 100.00
_diffrn_measured_fraction_theta_full 0.998
_diffrn_measured_fraction_theta_max 0.998
_diffrn_measurement_device_type 'Bruker APEX-II CCD'
_diffrn_measurement_method '\f and \w scans'
_diffrn_radiation_type MoK\a
_diffrn_radiation_wavelength 0.71073
_diffrn_reflns_av_R_equivalents 0.0264
_diffrn_reflns_av_unetI/netI 0.0179
_diffrn_reflns_Laue_measured_fraction_full 0.998
_diffrn_reflns_Laue_measured_fraction_max 0.998
_diffrn_reflns_limit_h_max 18
_diffrn_reflns_limit_h_min -18
_diffrn_reflns_limit_k_max 20
_diffrn_reflns_limit_k_min -20
_diffrn_reflns_limit_l_max 21
_diffrn_reflns_limit_l_min -21
_diffrn_reflns_number 93421
_diffrn_reflns_point_group_measured_fraction_full 0.998
_diffrn_reflns_point_group_measured_fraction_max 0.998
_diffrn_reflns_theta_full 25.242
_diffrn_reflns_theta_max 25.350
_diffrn_reflns_theta_min 2.342
_diffrn_source_current 50.0
_diffrn_source_power 2.5
_diffrn_source_voltage 50.0
_diffrn_standards_number 0
_exptl_absorpt_coefficient_mu 0.411
_exptl_absorpt_correction_T_max 0.7452
_exptl_absorpt_correction_T_min 0.6951
_exptl_absorpt_correction_type none
_exptl_absorpt_process_details
;
SADABS-2016/2 (Bruker,2016/2) was used for absorption correction.
wR2(int) was 0.1251 before and 0.0428 after correction.
The Ratio of minimum to maximum transmission is 0.9328.
The \l/2 correction factor is Not present.
;
_exptl_crystal_colour colourless
_exptl_crystal_colour_primary colourless
_exptl_crystal_density_diffrn 1.413
_exptl_crystal_description fragment
_exptl_crystal_F_000 1792
_exptl_crystal_size_max 0.382
_exptl_crystal_size_mid 0.287
_exptl_crystal_size_min 0.198
_refine_diff_density_max 1.237
_refine_diff_density_min -0.808
_refine_diff_density_rms 0.074
_refine_ls_extinction_method none
_refine_ls_goodness_of_fit_ref 1.067
_refine_ls_hydrogen_treatment constr
_refine_ls_matrix_type full
_refine_ls_number_parameters 1069
_refine_ls_number_reflns 15133
_refine_ls_number_restraints 272
_refine_ls_restrained_S_all 1.077
_refine_ls_R_factor_all 0.0457
_refine_ls_R_factor_gt 0.0418
_refine_ls_shift/su_max 0.004
_refine_ls_shift/su_mean 0.000
_refine_ls_structure_factor_coef Fsqd
_refine_ls_weighting_details 'w=1/[\s^2^(Fo^2^)+(0.0401P)^2^+8.8659P] where P=(Fo^2^+2Fc^2^)/3'
_refine_ls_weighting_scheme calc
_refine_ls_wR_factor_gt 0.1026
_refine_ls_wR_factor_ref 0.1061
_reflns_Friedel_coverage 0.000
_reflns_number_gt 14018
_reflns_number_total 15133
_reflns_threshold_expression 'I > 2\s(I)'
_cod_data_source_file d4sc07116f2.cif
_cod_data_source_block niude7_0m
_cod_database_code 1573732
_shelx_shelxl_version_number 2016/6
_shelx_space_group_comment
;
The symmetry employed for this shelxl refinement is uniquely defined
by the following loop, which should always be used as a source of
symmetry information in preference to the above space-group names.
They are only intended as comments.
;
_shelx_estimated_absorpt_t_max 0.923
_shelx_estimated_absorpt_t_min 0.859
_olex2_refinement_description
;
1. Fixed Uiso
 At 1.2 times of:
  All C(H) groups
 At 1.5 times of:
  All C(H,H,H) groups
2. Restrained distances
 C85-C82
 1.51 with sigma of 0.02
 C82-C81 = C82-C83 = C80-C79
 1.39 with sigma of 0.02
 C81-C80 = C79-C84 = C84-C83
 1.38 with sigma of 0.02
 C72-C73
 1.51 with sigma of 0.02
 C73-C78 = C73-C74 = C77-C76
 1.39 with sigma of 0.02
 C78-C77 = C76-C75 = C75-C74
 1.38 with sigma of 0.02
 C85-C81 = C85-C83
 2.52 with sigma of 0.04
 C82-C80
 2.42 with sigma of 0.04
 C82-C84
 2.41 with sigma of 0.04
 C81-C79
 2.39 with sigma of 0.04
 C80-C84 = C79-C83
 2.4 with sigma of 0.04
 C72-C78 = C72-C74
 2.52 with sigma of 0.04
 C73-C77
 2.42 with sigma of 0.04
 C73-C75
 2.41 with sigma of 0.04
 C78-C76
 2.39 with sigma of 0.04
 C77-C75 = C76-C74
 2.4 with sigma of 0.04
 C82-C81 \\sim C81-C80 \\sim C80-C79 \\sim C79-C84 \\sim C84-C83 \\sim C83-C82
 with sigma of 0.02
 C82-C84 \\sim C82-C80 \\sim C83-C79 \\sim C81-C83 \\sim C80-C84 \\sim C81-C79
 with sigma of 0.04
 C85-C83 \\sim C85-C81
 with sigma of 0.04
 C73-C78 \\sim C78-C77 \\sim C77-C76 \\sim C76-C75 \\sim C75-C74 \\sim C74-C73
 with sigma of 0.02
 C73-C75 \\sim C73-C77 \\sim C74-C76 \\sim C78-C74 \\sim C77-C75 \\sim C78-C76
 with sigma of 0.04
 C72-C74 \\sim C72-C78
 with sigma of 0.04
3. Restrained planarity
 C85, C82, C81, C80, C79, C84, C83
 with sigma of 0.1
 C72, C73, C78, C77, C76, C75, C74
 with sigma of 0.1
4. Uiso/Uaniso restraints and constraints
C85 \\sim C82 \\sim C81 \\sim C80 \\sim C79 \\sim C84 \\sim C83: within 2A with
sigma of 0.04 and sigma for terminal atoms of 0.08 within 2A
C72 \\sim C73 \\sim C78 \\sim C77 \\sim C76 \\sim C75 \\sim C74: within 2A with
sigma of 0.04 and sigma for terminal atoms of 0.08 within 2A
F22: within 2A with sigma of 0.04 and sigma for terminal atoms of 0.08 within 2A
5. Rigid body (RIGU) restrains
 C85, C82, C81, C80, C79, C84, C83
 with sigma for 1-2 distances of 0.004 and sigma for 1-3 distances of 0.004
 C72, C73, C78, C77, C76, C75, C74
 with sigma for 1-2 distances of 0.004 and sigma for 1-3 distances of 0.004
6. Others
 Fixed Sof: C85(0.5) H85A(0.5) H85B(0.5) H85C(0.5) C82(0.5) C81(0.5) H81(0.5)
 C80(0.5) H80(0.5) C79(0.5) H79(0.5) C84(0.5) H84(0.5) C83(0.5) H83(0.5)
 C72(0.5) H72A(0.5) H72B(0.5) H72C(0.5) C73(0.5) C78(0.5) H78(0.5) C77(0.5)
 H77(0.5) C76(0.5) H76(0.5) C75(0.5) H75(0.5) C74(0.5) H74(0.5)
7.a Me refined with riding coordinates:
 C72(H72A,H72B,H72C)
7.b Aromatic/amide H refined with riding coordinates:
 C3(H3), C4(H4), C5(H5), C9(H9), C11(H11), C18(H18), C20(H20), C41(H41),
 C43(H43), C45(H45), C49(H49), C51(H51), C53(H53), C57(H57), C59(H59), C61(H61),
  C65(H65), C67(H67), C69(H69), C81(H81), C80(H80), C79(H79), C84(H84),
 C83(H83), C78(H78), C77(H77), C76(H76), C75(H75), C74(H74)
7.c Idealised Me refined as rotating group:
 C13(H13A,H13B,H13C), C14(H14A,H14B,H14C), C15(H15A,H15B,H15C), C22(H22A,H22B,
 H22C), C23(H23A,H23B,H23C), C24(H24A,H24B,H24C), C28(H28A,H28B,H28C), C29(H29A,
 H29B,H29C), C30(H30A,H30B,H30C), C31(H31A,H31B,H31C), C36(H36A,H36B,H36C),
 C37(H37A,H37B,H37C), C38(H38A,H38B,H38C), C39(H39A,H39B,H39C), C85(H85A,H85B,
 H85C)
;
_smtbx_masks_void_probe_radius 1.2
_smtbx_masks_void_truncation_radius 1.2
_olex2_submission_special_instructions 'No special instructions were received'

loop_
_space_group_symop_operation_xyz
'x, y, z'
'-x, -y, -z'

loop_
_atom_site_label
_atom_site_type_symbol
_atom_site_fract_x
_atom_site_fract_y
_atom_site_fract_z
_atom_site_U_iso_or_equiv
_atom_site_adp_type
_atom_site_occupancy
_atom_site_site_symmetry_order
_atom_site_calc_flag
_atom_site_refinement_flags_posn
_atom_site_refinement_flags_adp
_atom_site_refinement_flags_occupancy
_atom_site_disorder_assembly
_atom_site_disorder_group
Sn1 Sn 0.23815(2) 0.63946(2) 0.18304(2) 0.01989(6) Uani 1 1 d . . . . .
B1 B 0.7773(2) 0.22327(17) 0.34242(16) 0.0153(5) Uani 1 1 d . . . . .
F1 F 0.52554(13) 0.13374(11) 0.51351(11) 0.0368(4) Uani 1 1 d . . . . .
F2 F 0.54527(12) 0.24416(11) 0.58889(10) 0.0330(4) Uani 1 1 d . . . . .
F3 F 0.47187(12) 0.22375(13) 0.46649(11) 0.0409(5) Uani 1 1 d . . . . .
F4 F 0.84402(17) 0.49821(16) 0.61888(15) 0.0777(9) Uani 1 1 d . . . . .
F5 F 0.8654(2) 0.53419(13) 0.50724(16) 0.0772(8) Uani 1 1 d . . . . .
F6 F 0.95466(14) 0.48218(14) 0.57438(14) 0.0585(6) Uani 1 1 d . . . . .
F7 F 1.04009(16) 0.24810(16) 0.60304(13) 0.0611(7) Uani 1 1 d . . . . .
F8 F 1.11574(13) 0.22414(13) 0.52190(13) 0.0462(5) Uani 1 1 d . . . . .
F9 F 1.06355(15) 0.13333(15) 0.59829(14) 0.0627(7) Uani 1 1 d . . . . .
F10 F 0.64963(15) -0.08766(12) 0.42858(16) 0.0557(6) Uani 1 1 d . . . . .
F11 F 0.77650(16) -0.11418(13) 0.46463(15) 0.0596(6) Uani 1 1 d . . . . .
F12 F 0.72252(19) -0.10674(12) 0.34507(13) 0.0581(6) Uani 1 1 d . . . . .
F13 F 0.65407(15) -0.04955(11) 0.14305(11) 0.0411(5) Uani 1 1 d . . . . .
F14 F 0.52024(14) -0.06286(10) 0.06151(10) 0.0372(4) Uani 1 1 d . . . . .
F15 F 0.65833(17) 0.02475(12) 0.04767(12) 0.0502(6) Uani 1 1 d . . . . .
F16 F 0.36649(17) 0.12666(14) 0.10400(16) 0.0729(8) Uani 1 1 d . . . . .
F17 F 0.46308(15) 0.25200(12) 0.15156(16) 0.0582(6) Uani 1 1 d . . . . .
F18 F 0.3962(2) 0.1688(3) 0.22495(17) 0.1048(13) Uani 1 1 d . . . . .
F19 F 1.12175(17) 0.36683(16) 0.17463(16) 0.0642(7) Uani 1 1 d . . . . .
F20 F 1.0337(2) 0.23537(17) 0.17213(19) 0.0820(9) Uani 1 1 d . . . . .
F21 F 1.13645(17) 0.30815(18) 0.27747(16) 0.0668(7) Uani 1 1 d . . . . .
F22 F 0.9131(3) 0.5201(2) 0.1545(2) 0.1274(17) Uani 1 1 d . . . . .
F23 F 0.9376(3) 0.56116(15) 0.2715(2) 0.1147(15) Uani 1 1 d . . . . .
F24 F 0.79637(17) 0.48604(16) 0.2065(2) 0.0858(10) Uani 1 1 d . . . . .
O1 O 0.38367(14) 0.63640(12) 0.23404(11) 0.0239(4) Uani 1 1 d . . . . .
O2 O 0.3105(2) 0.5326(2) 0.2977(2) 0.0718(10) Uani 1 1 d . . . . .
N1 N 0.37901(16) 0.83766(14) 0.27191(13) 0.0211(5) Uani 1 1 d . . . . .
N2 N 0.24522(17) 0.78553(15) 0.30841(13) 0.0242(5) Uani 1 1 d . . . . .
N3 N 0.56087(17) 0.60748(14) 0.30341(13) 0.0240(5) Uani 1 1 d . . . . .
N4 N 0.46493(17) 0.47536(14) 0.29280(13) 0.0230(5) Uani 1 1 d . . . . .
C1 C 0.28284(18) 0.69412(15) 0.07762(14) 0.0169(5) Uani 1 1 d . . . . .
C2 C 0.22915(18) 0.73951(15) 0.04157(15) 0.0176(5) Uani 1 1 d . . . . .
C3 C 0.23531(19) 0.76416(16) -0.03222(15) 0.0216(5) Uani 1 1 d . . . . .
H3 H 0.199119 0.795047 -0.055069 0.026 Uiso 1 1 calc R U . . .
C4 C 0.2940(2) 0.74367(17) -0.07208(16) 0.0247(6) Uani 1 1 d . . . . .
H4 H 0.298232 0.760369 -0.122289 0.030 Uiso 1 1 calc R U . . .
C5 C 0.3465(2) 0.69878(16) -0.03846(16) 0.0229(5) Uani 1 1 d . . . . .
H5 H 0.386770 0.684833 -0.065992 0.027 Uiso 1 1 calc R U . . .
C6 C 0.34139(18) 0.67342(15) 0.03568(15) 0.0182(5) Uani 1 1 d . . . . .
C7 C 0.15852(19) 0.75750(16) 0.07960(15) 0.0190(5) Uani 1 1 d . . . . .
C8 C 0.1837(2) 0.83771(16) 0.12094(16) 0.0233(6) Uani 1 1 d . . . . .
C9 C 0.1163(2) 0.85090(18) 0.15626(17) 0.0296(6) Uani 1 1 d . . . . .
H9 H 0.134312 0.904662 0.185468 0.036 Uiso 1 1 calc R U . . .
C10 C 0.0231(2) 0.7875(2) 0.15005(18) 0.0315(7) Uani 1 1 d . . . . .
C11 C -0.0018(2) 0.70999(18) 0.10676(18) 0.0276(6) Uani 1 1 d . . . . .
H11 H -0.065491 0.666552 0.101160 0.033 Uiso 1 1 calc R U . . .
C12 C 0.0638(2) 0.69359(17) 0.07102(16) 0.0219(5) Uani 1 1 d . . . . .
C13 C 0.2802(2) 0.91062(17) 0.12378(18) 0.0294(6) Uani 1 1 d . . . . .
H13A H 0.329981 0.888655 0.121066 0.044 Uiso 1 1 calc R U . . .
H13B H 0.301299 0.949181 0.172898 0.044 Uiso 1 1 calc R U . . .
H13C H 0.271850 0.941360 0.079218 0.044 Uiso 1 1 calc R U . . .
C14 C -0.0488(3) 0.8035(2) 0.1889(2) 0.0495(9) Uani 1 1 d . . . . .
H14A H -0.012733 0.842933 0.237669 0.074 Uiso 1 1 calc R U . . .
H14B H -0.093827 0.749781 0.200786 0.074 Uiso 1 1 calc R U . . .
H14C H -0.086532 0.828141 0.153456 0.074 Uiso 1 1 calc R U . . .
C15 C 0.0301(2) 0.60941(17) 0.02055(17) 0.0273(6) Uani 1 1 d . . . . .
H15A H -0.031482 0.569448 0.030045 0.041 Uiso 1 1 calc R U . . .
H15B H 0.080477 0.586811 0.033750 0.041 Uiso 1 1 calc R U . . .
H15C H 0.019389 0.617350 -0.034877 0.041 Uiso 1 1 calc R U . . .
C16 C 0.39816(19) 0.62110(16) 0.06378(14) 0.0187(5) Uani 1 1 d . . . . .
C17 C 0.5014(2) 0.65859(16) 0.08593(15) 0.0211(5) Uani 1 1 d . . . . .
C18 C 0.5533(2) 0.60814(18) 0.10538(16) 0.0244(6) Uani 1 1 d . . . . .
H18 H 0.623084 0.634118 0.120583 0.029 Uiso 1 1 calc R U . . .
C19 C 0.5056(2) 0.52087(18) 0.10314(15) 0.0243(6) Uani 1 1 d . . . . .
C20 C 0.4042(2) 0.48477(17) 0.08155(15) 0.0226(5) Uani 1 1 d . . . . .
H20 H 0.370607 0.425322 0.080315 0.027 Uiso 1 1 calc R U . . .
C21 C 0.3493(2) 0.53308(16) 0.06138(15) 0.0215(5) Uani 1 1 d . . . . .
C22 C 0.5585(2) 0.75259(18) 0.08776(19) 0.0301(6) Uani 1 1 d . . . . .
H22A H 0.623722 0.770794 0.123882 0.045 Uiso 1 1 calc R U . . .
H22B H 0.523213 0.783725 0.105596 0.045 Uiso 1 1 calc R U . . .
H22C H 0.565730 0.764228 0.034989 0.045 Uiso 1 1 calc R U . . .
C23 C 0.5633(3) 0.4666(2) 0.11894(18) 0.0328(7) Uani 1 1 d . . . . .
H23A H 0.525890 0.416447 0.140559 0.049 Uiso 1 1 calc R U . . .
H23B H 0.626457 0.499494 0.156686 0.049 Uiso 1 1 calc R U . . .
H23C H 0.574895 0.448790 0.069828 0.049 Uiso 1 1 calc R U . . .
C24 C 0.2390(2) 0.48807(18) 0.03429(19) 0.0307(6) Uani 1 1 d . . . . .
H24A H 0.210124 0.491022 0.078376 0.046 Uiso 1 1 calc R U . . .
H24B H 0.220705 0.428538 0.014600 0.046 Uiso 1 1 calc R U . . .
H24C H 0.214312 0.515357 -0.007749 0.046 Uiso 1 1 calc R U . . .
C25 C 0.2961(2) 0.76599(17) 0.26219(15) 0.0213(5) Uani 1 1 d . . . . .
C26 C 0.3796(2) 0.90157(18) 0.32264(16) 0.0275(6) Uani 1 1 d . . . . .
C27 C 0.2946(2) 0.86856(19) 0.34552(17) 0.0294(6) Uani 1 1 d . . . . .
C28 C 0.4596(2) 0.84548(18) 0.23649(17) 0.0255(6) Uani 1 1 d . . . . .
H28A H 0.516923 0.850106 0.277379 0.038 Uiso 1 1 calc R U . . .
H28B H 0.476598 0.896326 0.210359 0.038 Uiso 1 1 calc R U . . .
H28C H 0.439365 0.795278 0.197929 0.038 Uiso 1 1 calc R U . . .
C29 C 0.4623(3) 0.98739(19) 0.3441(2) 0.0381(7) Uani 1 1 d . . . . .
H29A H 0.520960 0.982753 0.375662 0.057 Uiso 1 1 calc R U . . .
H29B H 0.444023 1.024941 0.374579 0.057 Uiso 1 1 calc R U . . .
H29C H 0.476308 1.010813 0.296288 0.057 Uiso 1 1 calc R U . . .
C30 C 0.2548(3) 0.9067(2) 0.4004(2) 0.0479(9) Uani 1 1 d . . . . .
H30A H 0.300792 0.965682 0.420201 0.072 Uiso 1 1 calc R U . . .
H30B H 0.246318 0.874252 0.444488 0.072 Uiso 1 1 calc R U . . .
H30C H 0.191103 0.905278 0.372362 0.072 Uiso 1 1 calc R U . . .
C31 C 0.1490(2) 0.7280(2) 0.31761(18) 0.0340(7) Uani 1 1 d . . . . .
H31A H 0.152178 0.725136 0.373500 0.051 Uiso 1 1 calc R U . . .
H31B H 0.131076 0.671216 0.290428 0.051 Uiso 1 1 calc R U . . .
H31C H 0.099399 0.749119 0.295053 0.051 Uiso 1 1 calc R U . . .
C32 C 0.3777(2) 0.57379(19) 0.27027(18) 0.0299(6) Uani 1 1 d . . . . .
C33 C 0.4669(2) 0.55321(17) 0.28655(15) 0.0224(5) Uani 1 1 d . . . . .
C34 C 0.6206(2) 0.56410(19) 0.32151(17) 0.0280(6) Uani 1 1 d . . . . .
C35 C 0.5599(2) 0.48103(18) 0.31491(16) 0.0252(6) Uani 1 1 d . . . . .
C36 C 0.5978(2) 0.69997(18) 0.3064(2) 0.0346(7) Uani 1 1 d . . . . .
H36A H 0.635905 0.727234 0.359819 0.052 Uiso 1 1 calc R U . . .
H36B H 0.542301 0.716208 0.291275 0.052 Uiso 1 1 calc R U . . .
H36C H 0.640015 0.718215 0.270030 0.052 Uiso 1 1 calc R U . . .
C37 C 0.7297(2) 0.6068(2) 0.3427(2) 0.0500(9) Uani 1 1 d . . . . .
H37A H 0.757218 0.564611 0.354167 0.075 Uiso 1 1 calc R U . . .
H37B H 0.752055 0.649361 0.389190 0.075 Uiso 1 1 calc R U . . .
H37C H 0.751826 0.634557 0.298865 0.075 Uiso 1 1 calc R U . . .
C38 C 0.5834(3) 0.4055(2) 0.32760(19) 0.0373(7) Uani 1 1 d . . . . .
H38A H 0.549358 0.374522 0.365290 0.056 Uiso 1 1 calc R U . . .
H38B H 0.654522 0.424241 0.348194 0.056 Uiso 1 1 calc R U . . .
H38C H 0.561798 0.368178 0.277646 0.056 Uiso 1 1 calc R U . . .
C39 C 0.3770(2) 0.39553(19) 0.2747(2) 0.0359(7) Uani 1 1 d . . . . .
H39A H 0.368640 0.370792 0.322985 0.054 Uiso 1 1 calc R U . . .
H39B H 0.384179 0.355911 0.237458 0.054 Uiso 1 1 calc R U . . .
H39C H 0.319198 0.406493 0.251366 0.054 Uiso 1 1 calc R U . . .
C40 C 0.75031(18) 0.27181(15) 0.41034(14) 0.0156(5) Uani 1 1 d . . . . .
C41 C 0.66472(18) 0.22945(16) 0.43577(14) 0.0178(5) Uani 1 1 d . . . . .
H41 H 0.619975 0.174454 0.409830 0.021 Uiso 1 1 calc R U . . .
C42 C 0.64358(18) 0.26562(17) 0.49770(14) 0.0192(5) Uani 1 1 d . . . . .
C43 C 0.70702(19) 0.34546(17) 0.53798(15) 0.0215(5) Uani 1 1 d . . . . .
H43 H 0.692750 0.369904 0.580566 0.026 Uiso 1 1 calc R U . . .
C44 C 0.79201(19) 0.38838(17) 0.51392(15) 0.0219(5) Uani 1 1 d . . . . .
C45 C 0.81323(18) 0.35215(16) 0.45163(14) 0.0182(5) Uani 1 1 d . . . . .
H45 H 0.872248 0.383057 0.436857 0.022 Uiso 1 1 calc R U . . .
C46 C 0.5476(2) 0.21722(18) 0.51724(16) 0.0255(6) Uani 1 1 d . . . . .
C47 C 0.8628(2) 0.4753(2) 0.55412(18) 0.0333(7) Uani 1 1 d . . . . .
C48 C 0.81978(18) 0.16034(16) 0.38990(14) 0.0162(5) Uani 1 1 d . . . . .
C49 C 0.91026(19) 0.19424(17) 0.44606(15) 0.0210(5) Uani 1 1 d . . . . .
H49 H 0.949715 0.253372 0.452207 0.025 Uiso 1 1 calc R U . . .
C50 C 0.94402(19) 0.14390(18) 0.49307(16) 0.0246(6) Uani 1 1 d . . . . .
C51 C 0.8910(2) 0.05708(18) 0.48539(16) 0.0240(6) Uani 1 1 d . . . . .
H51 H 0.915210 0.022744 0.516648 0.029 Uiso 1 1 calc R U . . .
C52 C 0.80102(19) 0.02221(16) 0.43023(15) 0.0202(5) Uani 1 1 d . . . . .
C53 C 0.76643(18) 0.07294(16) 0.38458(14) 0.0173(5) Uani 1 1 d . . . . .
H53 H 0.703864 0.047105 0.348204 0.021 Uiso 1 1 calc R U . . .
C54 C 1.0401(2) 0.1867(2) 0.5540(2) 0.0381(7) Uani 1 1 d . . . . .
C55 C 0.7385(2) -0.07086(18) 0.41832(18) 0.0279(6) Uani 1 1 d . . . . .
C56 C 0.68119(17) 0.17045(15) 0.26941(14) 0.0154(5) Uani 1 1 d . . . . .
C57 C 0.68169(19) 0.10622(15) 0.21776(14) 0.0181(5) Uani 1 1 d . . . . .
H57 H 0.737355 0.092510 0.227356 0.022 Uiso 1 1 calc R U . . .
C58 C 0.6037(2) 0.06219(16) 0.15327(15) 0.0211(5) Uani 1 1 d . . . . .
C59 C 0.5221(2) 0.08197(16) 0.13523(15) 0.0232(6) Uani 1 1 d . . . . .
H59 H 0.468739 0.051893 0.091111 0.028 Uiso 1 1 calc R U . . .
C60 C 0.52117(19) 0.14691(16) 0.18361(15) 0.0212(5) Uani 1 1 d . . . . .
C61 C 0.59876(18) 0.18970(15) 0.24957(14) 0.0178(5) Uani 1 1 d . . . . .
H61 H 0.595410 0.233336 0.282030 0.021 Uiso 1 1 calc R U . . .
C62 C 0.6092(2) -0.00583(17) 0.10173(16) 0.0282(6) Uani 1 1 d . . . . .
C63 C 0.4366(2) 0.17229(19) 0.16572(17) 0.0301(6) Uani 1 1 d . . . . .
C64 C 0.85613(18) 0.29014(15) 0.30149(14) 0.0165(5) Uani 1 1 d . . . . .
C65 C 0.84324(18) 0.36270(16) 0.27897(14) 0.0188(5) Uani 1 1 d . . . . .
H65 H 0.791540 0.374109 0.291683 0.023 Uiso 1 1 calc R U . . .
C66 C 0.90354(19) 0.41840(16) 0.23873(15) 0.0216(5) Uani 1 1 d . . . . .
C67 C 0.9794(2) 0.40379(17) 0.21821(16) 0.0248(6) Uani 1 1 d . . . . .
H67 H 1.021183 0.442232 0.191202 0.030 Uiso 1 1 calc R U . . .
C68 C 0.9924(2) 0.33179(18) 0.23820(16) 0.0256(6) Uani 1 1 d . . . . .
C69 C 0.93216(19) 0.27623(16) 0.27958(15) 0.0210(5) Uani 1 1 d . . . . .
H69 H 0.943339 0.227599 0.293154 0.025 Uiso 1 1 calc R U . . .
C70 C 0.8877(2) 0.49581(19) 0.21839(19) 0.0324(7) Uani 1 1 d . . . . .
C71 C 1.0709(3) 0.3113(2) 0.2158(2) 0.0419(8) Uani 1 1 d . . . . .
C85 C 0.6675(9) 0.6578(6) 0.5251(6) 0.090(4) Uani 0.5 1 d D U P A -1
H85A H 0.669827 0.694295 0.570323 0.135 Uiso 0.5 1 calc R U P A -1
H85B H 0.664497 0.686492 0.478476 0.135 Uiso 0.5 1 calc R U P A -1
H85C H 0.726629 0.646078 0.535561 0.135 Uiso 0.5 1 calc R U P A -1
C82 C 0.5774(10) 0.5753(6) 0.5112(7) 0.062(4) Uani 0.5 1 d D U P A -1
C81 C 0.5908(10) 0.5045(7) 0.5338(10) 0.067(4) Uani 0.5 1 d D U P A -1
H81 H 0.655240 0.508973 0.556706 0.080 Uiso 0.5 1 calc R U P A -1
C80 C 0.5116(7) 0.4271(6) 0.5234(9) 0.039(3) Uani 0.5 1 d D U P A -1
H80 H 0.523482 0.379341 0.539128 0.047 Uiso 0.5 1 calc R U P A -1
C79 C 0.4167(9) 0.4164(10) 0.4915(10) 0.082(5) Uani 0.5 1 d D U P A -1
H79 H 0.363718 0.362453 0.485504 0.099 Uiso 0.5 1 calc R U P A -1
C84 C 0.3999(10) 0.4856(9) 0.4683(10) 0.076(5) Uani 0.5 1 d D U P A -1
H84 H 0.335340 0.481294 0.446049 0.091 Uiso 0.5 1 calc R U P A -1
C83 C 0.4817(11) 0.5622(10) 0.4789(11) 0.100(5) Uani 0.5 1 d D U P A -1
H83 H 0.470163 0.609772 0.462158 0.119 Uiso 0.5 1 calc R U P A -1
C72 C -0.1708(9) -0.1937(11) -0.0471(8) 0.177(8) Uani 0.5 1 d D U P B -1
H72A H -0.142227 -0.234078 -0.056554 0.266 Uiso 0.5 1 calc R U P B -1
H72B H -0.206833 -0.210641 -0.006555 0.266 Uiso 0.5 1 calc R U P B -1
H72C H -0.215954 -0.193259 -0.095766 0.266 Uiso 0.5 1 calc R U P B -1
C73 C -0.0875(10) -0.1036(11) -0.0193(7) 0.142(6) Uani 0.5 1 d D U P B -1
C78 C -0.1261(11) -0.0430(11) -0.0049(9) 0.154(7) Uani 0.5 1 d D U P B -1
H78 H -0.194379 -0.061168 -0.008466 0.185 Uiso 0.5 1 calc R U P B -1
C77 C -0.0629(15) 0.0449(12) 0.0147(11) 0.223(10) Uani 0.5 1 d D U P B -1
H77 H -0.087734 0.086128 0.023866 0.267 Uiso 0.5 1 calc R U P B -1
C76 C 0.0429(15) 0.0694(11) 0.0203(15) 0.199(10) Uani 0.5 1 d D U P B -1
H76 H 0.083908 0.128102 0.025803 0.239 Uiso 0.5 1 calc R U P B -1
C75 C 0.0876(13) 0.0097(11) 0.0178(14) 0.158(8) Uani 0.5 1 d D U P B -1
H75 H 0.156627 0.025810 0.032987 0.190 Uiso 0.5 1 calc R U P B -1
C74 C 0.0174(9) -0.0771(9) -0.0099(12) 0.117(5) Uani 0.5 1 d D U P B -1
H74 H 0.040961 -0.118297 -0.022321 0.141 Uiso 0.5 1 calc R U P B -1

loop_
_atom_site_aniso_label
_atom_site_aniso_U_11
_atom_site_aniso_U_22
_atom_site_aniso_U_33
_atom_site_aniso_U_23
_atom_site_aniso_U_13
_atom_site_aniso_U_12
Sn1 0.02292(10) 0.01549(10) 0.01986(10) 0.00540(7) 0.00685(7) 0.00529(7)
B1 0.0165(13) 0.0132(13) 0.0145(13) 0.0009(10) 0.0051(10) 0.0038(10)
F1 0.0377(10) 0.0260(9) 0.0431(10) 0.0043(8) 0.0250(8) 0.0015(7)
F2 0.0332(9) 0.0426(10) 0.0245(8) 0.0031(7) 0.0184(7) 0.0112(8)
F3 0.0201(8) 0.0643(13) 0.0357(10) 0.0119(9) 0.0086(7) 0.0130(8)
F4 0.0580(14) 0.0669(16) 0.0691(16) -0.0523(13) 0.0380(12) -0.0207(12)
F5 0.106(2) 0.0201(10) 0.0713(17) -0.0037(10) -0.0023(15) 0.0032(12)
F6 0.0274(10) 0.0523(13) 0.0670(15) -0.0299(11) 0.0019(10) -0.0048(9)
F7 0.0416(12) 0.0795(16) 0.0468(12) -0.0297(12) -0.0156(10) 0.0265(11)
F8 0.0190(9) 0.0453(11) 0.0629(13) 0.0027(10) 0.0006(8) 0.0066(8)
F9 0.0378(11) 0.0663(15) 0.0646(15) 0.0237(12) -0.0160(10) 0.0145(11)
F10 0.0374(11) 0.0285(10) 0.1071(19) 0.0195(11) 0.0382(12) 0.0081(8)
F11 0.0545(13) 0.0301(10) 0.0848(17) 0.0283(11) -0.0032(12) 0.0162(10)
F12 0.0880(17) 0.0199(9) 0.0502(13) -0.0025(9) 0.0245(12) 0.0020(10)
F13 0.0563(12) 0.0270(9) 0.0373(10) -0.0110(8) -0.0010(9) 0.0224(9)
F14 0.0478(11) 0.0213(8) 0.0267(9) -0.0094(7) 0.0005(8) 0.0033(8)
F15 0.0762(15) 0.0293(10) 0.0419(11) -0.0039(8) 0.0410(11) 0.0054(10)
F16 0.0492(13) 0.0445(13) 0.0947(19) -0.0261(12) -0.0451(13) 0.0240(11)
F17 0.0376(11) 0.0270(10) 0.1045(19) 0.0040(11) 0.0018(11) 0.0163(9)
F18 0.0724(18) 0.233(4) 0.0767(18) 0.083(2) 0.0512(15) 0.110(2)
F19 0.0569(14) 0.0814(17) 0.0878(18) 0.0509(14) 0.0594(13) 0.0378(13)
F20 0.0746(17) 0.0645(16) 0.121(2) -0.0129(16) 0.0659(17) 0.0246(14)
F21 0.0513(13) 0.0985(19) 0.0858(18) 0.0505(15) 0.0412(13) 0.0512(14)
F22 0.233(4) 0.134(3) 0.135(3) 0.120(3) 0.137(3) 0.143(3)
F23 0.123(3) 0.0282(13) 0.143(3) -0.0186(15) -0.068(2) 0.0350(15)
F24 0.0426(13) 0.0505(14) 0.173(3) 0.0568(17) 0.0216(16) 0.0265(11)
O1 0.0285(10) 0.0206(9) 0.0233(10) 0.0047(8) 0.0048(8) 0.0114(8)
O2 0.0539(17) 0.092(2) 0.114(3) 0.082(2) 0.0558(18) 0.0515(17)
N1 0.0246(11) 0.0199(11) 0.0194(11) 0.0031(9) 0.0094(9) 0.0076(9)
N2 0.0258(12) 0.0302(13) 0.0195(11) 0.0056(9) 0.0107(9) 0.0116(10)
N3 0.0286(12) 0.0189(11) 0.0243(12) -0.0009(9) 0.0080(10) 0.0092(10)
N4 0.0250(12) 0.0204(11) 0.0234(11) 0.0039(9) 0.0052(9) 0.0094(9)
C1 0.0202(12) 0.0113(11) 0.0171(12) 0.0013(9) 0.0049(10) 0.0044(9)
C2 0.0198(12) 0.0117(11) 0.0188(12) 0.0000(9) 0.0045(10) 0.0042(10)
C3 0.0251(13) 0.0165(12) 0.0229(13) 0.0053(10) 0.0054(11) 0.0084(10)
C4 0.0367(15) 0.0190(13) 0.0188(13) 0.0064(10) 0.0106(11) 0.0094(12)
C5 0.0303(14) 0.0193(13) 0.0227(13) 0.0033(10) 0.0140(11) 0.0101(11)
C6 0.0213(12) 0.0127(12) 0.0196(12) 0.0018(9) 0.0064(10) 0.0054(10)
C7 0.0232(13) 0.0168(12) 0.0189(12) 0.0072(10) 0.0048(10) 0.0098(10)
C8 0.0338(15) 0.0165(13) 0.0227(13) 0.0062(10) 0.0095(11) 0.0117(11)
C9 0.0453(17) 0.0220(14) 0.0309(15) 0.0057(12) 0.0166(13) 0.0197(13)
C10 0.0405(17) 0.0331(16) 0.0364(16) 0.0146(13) 0.0207(14) 0.0245(14)
C11 0.0258(14) 0.0256(14) 0.0352(16) 0.0105(12) 0.0113(12) 0.0120(12)
C12 0.0253(13) 0.0194(13) 0.0239(13) 0.0068(11) 0.0077(11) 0.0110(11)
C13 0.0372(16) 0.0163(13) 0.0310(15) 0.0017(11) 0.0103(13) 0.0063(12)
C14 0.060(2) 0.050(2) 0.062(2) 0.0150(18) 0.039(2) 0.0351(19)
C15 0.0243(14) 0.0216(14) 0.0314(15) 0.0016(12) 0.0057(12) 0.0054(11)
C16 0.0262(13) 0.0169(12) 0.0165(12) 0.0020(10) 0.0080(10) 0.0110(10)
C17 0.0276(14) 0.0197(13) 0.0190(12) 0.0026(10) 0.0107(11) 0.0102(11)
C18 0.0273(14) 0.0299(15) 0.0208(13) 0.0024(11) 0.0092(11) 0.0151(12)
C19 0.0377(15) 0.0276(14) 0.0166(12) 0.0039(11) 0.0104(11) 0.0208(12)
C20 0.0377(15) 0.0172(13) 0.0185(13) 0.0042(10) 0.0119(11) 0.0143(11)
C21 0.0298(14) 0.0187(13) 0.0174(12) 0.0021(10) 0.0100(11) 0.0093(11)
C22 0.0264(14) 0.0229(14) 0.0403(17) 0.0035(12) 0.0135(13) 0.0067(12)
C23 0.0510(19) 0.0372(17) 0.0261(15) 0.0071(13) 0.0139(13) 0.0321(15)
C24 0.0293(15) 0.0166(13) 0.0425(17) 0.0021(12) 0.0070(13) 0.0066(11)
C25 0.0255(13) 0.0222(13) 0.0194(13) 0.0062(10) 0.0096(10) 0.0106(11)
C26 0.0366(16) 0.0231(14) 0.0223(14) -0.0007(11) 0.0088(12) 0.0112(12)
C27 0.0370(16) 0.0322(16) 0.0235(14) 0.0000(12) 0.0117(12) 0.0170(13)
C28 0.0250(14) 0.0242(14) 0.0274(14) 0.0035(11) 0.0128(11) 0.0068(11)
C29 0.0463(19) 0.0246(16) 0.0369(17) -0.0051(13) 0.0109(15) 0.0083(14)
C30 0.061(2) 0.052(2) 0.042(2) -0.0043(16) 0.0278(18) 0.0288(19)
C31 0.0268(15) 0.0464(19) 0.0310(16) 0.0101(14) 0.0166(13) 0.0119(14)
C32 0.0330(16) 0.0336(16) 0.0345(16) 0.0166(13) 0.0186(13) 0.0189(13)
C33 0.0285(14) 0.0227(13) 0.0196(13) 0.0056(10) 0.0090(11) 0.0123(11)
C34 0.0269(14) 0.0309(15) 0.0238(14) -0.0069(12) 0.0012(11) 0.0133(12)
C35 0.0300(14) 0.0279(15) 0.0206(13) -0.0014(11) 0.0026(11) 0.0173(12)
C36 0.0391(17) 0.0184(14) 0.0423(18) 0.0003(12) 0.0115(14) 0.0073(13)
C37 0.0267(17) 0.049(2) 0.061(2) -0.0083(18) -0.0019(16) 0.0098(15)
C38 0.0466(19) 0.0364(17) 0.0351(17) -0.0005(14) 0.0021(14) 0.0283(15)
C39 0.0336(16) 0.0236(15) 0.0429(18) 0.0108(13) 0.0052(14) 0.0052(13)
C40 0.0181(12) 0.0157(12) 0.0135(11) 0.0026(9) 0.0043(9) 0.0070(10)
C41 0.0191(12) 0.0160(12) 0.0163(12) 0.0015(9) 0.0053(10) 0.0046(10)
C42 0.0193(12) 0.0235(13) 0.0151(12) 0.0032(10) 0.0058(10) 0.0083(10)
C43 0.0235(13) 0.0251(14) 0.0149(12) -0.0022(10) 0.0054(10) 0.0090(11)
C44 0.0235(13) 0.0208(13) 0.0181(12) -0.0030(10) 0.0033(10) 0.0072(11)
C45 0.0176(12) 0.0178(12) 0.0174(12) 0.0018(10) 0.0052(10) 0.0049(10)
C46 0.0232(13) 0.0313(15) 0.0204(13) 0.0017(11) 0.0080(11) 0.0083(12)
C47 0.0302(16) 0.0303(16) 0.0295(15) -0.0112(13) 0.0097(12) 0.0022(13)
C48 0.0176(12) 0.0181(12) 0.0148(11) 0.0013(9) 0.0083(9) 0.0073(10)
C49 0.0191(12) 0.0198(13) 0.0226(13) 0.0011(10) 0.0072(10) 0.0057(10)
C50 0.0188(13) 0.0305(15) 0.0243(14) 0.0014(11) 0.0039(11) 0.0109(11)
C51 0.0239(13) 0.0301(15) 0.0238(13) 0.0071(11) 0.0080(11) 0.0156(12)
C52 0.0235(13) 0.0197(13) 0.0229(13) 0.0050(10) 0.0119(11) 0.0112(11)
C53 0.0176(12) 0.0186(12) 0.0161(12) 0.0021(9) 0.0067(9) 0.0064(10)
C54 0.0258(15) 0.0418(19) 0.0410(18) 0.0017(15) -0.0016(13) 0.0134(14)
C55 0.0300(15) 0.0230(14) 0.0356(16) 0.0124(12) 0.0118(12) 0.0132(12)
C56 0.0180(12) 0.0112(11) 0.0147(11) 0.0042(9) 0.0070(9) 0.0015(9)
C57 0.0233(13) 0.0140(12) 0.0162(12) 0.0043(9) 0.0078(10) 0.0052(10)
C58 0.0307(14) 0.0136(12) 0.0148(12) 0.0031(10) 0.0086(10) 0.0030(10)
C59 0.0254(13) 0.0176(13) 0.0157(12) 0.0021(10) 0.0024(10) -0.0012(11)
C60 0.0203(12) 0.0183(13) 0.0206(13) 0.0070(10) 0.0048(10) 0.0029(10)
C61 0.0224(12) 0.0123(11) 0.0174(12) 0.0028(9) 0.0075(10) 0.0043(10)
C62 0.0401(16) 0.0193(14) 0.0199(13) -0.0004(11) 0.0098(12) 0.0055(12)
C63 0.0230(14) 0.0325(16) 0.0283(15) 0.0054(12) 0.0018(12) 0.0069(12)
C64 0.0169(12) 0.0142(12) 0.0132(11) -0.0014(9) 0.0032(9) 0.0013(9)
C65 0.0193(12) 0.0167(12) 0.0165(12) 0.0009(10) 0.0041(10) 0.0036(10)
C66 0.0219(13) 0.0183(13) 0.0172(12) 0.0033(10) 0.0018(10) 0.0019(10)
C67 0.0233(13) 0.0236(14) 0.0210(13) 0.0058(11) 0.0085(11) 0.0009(11)
C68 0.0214(13) 0.0281(15) 0.0261(14) 0.0042(11) 0.0121(11) 0.0057(11)
C69 0.0229(13) 0.0171(12) 0.0229(13) 0.0036(10) 0.0095(11) 0.0061(10)
C70 0.0309(15) 0.0248(15) 0.0384(17) 0.0156(13) 0.0102(13) 0.0061(12)
C71 0.0411(19) 0.043(2) 0.052(2) 0.0169(16) 0.0315(17) 0.0164(16)
C85 0.119(8) 0.064(6) 0.080(7) 0.011(5) 0.063(7) 0.010(6)
C82 0.112(8) 0.025(4) 0.047(8) -0.003(4) 0.047(6) 0.013(5)
C81 0.112(8) 0.039(5) 0.065(9) 0.014(5) 0.065(7) 0.025(5)
C80 0.061(5) 0.041(4) 0.048(7) 0.021(5) 0.030(5) 0.045(4)
C79 0.076(7) 0.132(12) 0.062(11) 0.008(9) 0.023(7) 0.065(8)
C84 0.089(7) 0.120(12) 0.046(9) -0.010(7) -0.004(7) 0.084(7)
C83 0.114(9) 0.134(11) 0.047(9) -0.031(9) 0.024(8) 0.050(8)
C72 0.082(8) 0.330(19) 0.133(13) -0.079(15) 0.013(9) 0.118(10)
C73 0.131(9) 0.276(16) 0.067(8) 0.066(10) 0.013(8) 0.136(10)
C78 0.117(11) 0.330(19) 0.047(7) -0.025(11) -0.025(8) 0.154(12)
C77 0.247(19) 0.303(19) 0.060(10) 0.001(12) -0.090(12) 0.121(16)
C76 0.254(18) 0.150(14) 0.145(16) -0.050(13) -0.085(15) 0.111(13)
C75 0.217(16) 0.115(11) 0.134(17) -0.016(11) 0.038(14) 0.065(10)
C74 0.121(9) 0.149(10) 0.118(12) 0.020(9) -0.003(9) 0.109(8)

loop_
_atom_type_symbol
_atom_type_description
_atom_type_scat_dispersion_real
_atom_type_scat_dispersion_imag
_atom_type_scat_source
C C 0.0033 0.0016 'International Tables Vol C Tables 4.2.6.8 and 6.1.1.4'
H H 0.0000 0.0000 'International Tables Vol C Tables 4.2.6.8 and 6.1.1.4'
N N 0.0061 0.0033 'International Tables Vol C Tables 4.2.6.8 and 6.1.1.4'
O O 0.0106 0.0060 'International Tables Vol C Tables 4.2.6.8 and 6.1.1.4'
B B 0.0013 0.0007 'International Tables Vol C Tables 4.2.6.8 and 6.1.1.4'
F F 0.0171 0.0103 'International Tables Vol C Tables 4.2.6.8 and 6.1.1.4'
Sn Sn -0.6537 1.4246 'International Tables Vol C Tables 4.2.6.8 and 6.1.1.4'

loop_
_exptl_crystal_face_index_h
_exptl_crystal_face_index_k
_exptl_crystal_face_index_l
_exptl_crystal_face_perp_dist
5.00 -2.00 2.00 0.1050
-2.00 5.00 1.00 0.1890
-3.00 0.00 -2.00 0.0820
1.00 -5.00 -1.00 0.1890
-1.00 -1.00 5.00 0.1370
1.00 1.00 -5.00 0.1340
1.00 3.00 -5.00 0.1290
-1.00 0.00 0.00 0.0770
5.00 -3.00 -1.00 0.0760
1.00 0.00 0.00 0.0990
1.00 -1.00 1.00 0.1290
2.00 1.00 3.00 0.1950
-4.00 1.00 4.00 0.0970

loop_
_geom_angle_atom_site_label_1
_geom_angle_atom_site_label_2
_geom_angle_atom_site_label_3
_geom_angle
_geom_angle_site_symmetry_1
_geom_angle_site_symmetry_3
_geom_angle_publ_flag
O1 Sn1 C1 93.38(8) . . ?
O1 Sn1 C25 86.41(8) . . ?
C1 Sn1 C25 96.30(9) . . ?
C48 B1 C40 103.43(19) . . ?
C56 B1 C40 112.2(2) . . ?
C56 B1 C48 112.0(2) . . ?
C64 B1 C40 112.0(2) . . ?
C64 B1 C48 113.2(2) . . ?
C64 B1 C56 104.37(19) . . ?
C32 O1 Sn1 113.30(18) . . ?
C25 N1 C26 111.4(2) . . ?
C25 N1 C28 124.4(2) . . ?
C26 N1 C28 124.2(2) . . ?
C25 N2 C27 111.3(2) . . ?
C25 N2 C31 125.2(2) . . ?
C27 N2 C31 123.4(2) . . ?
C33 N3 C34 109.8(2) . . ?
C33 N3 C36 126.2(2) . . ?
C34 N3 C36 124.0(2) . . ?
C33 N4 C35 109.4(2) . . ?
C33 N4 C39 126.1(2) . . ?
C35 N4 C39 124.4(2) . . ?
C2 C1 Sn1 114.45(17) . . ?
C6 C1 Sn1 126.62(18) . . ?
C6 C1 C2 117.5(2) . . ?
C1 C2 C7 120.6(2) . . ?
C3 C2 C1 121.4(2) . . ?
C3 C2 C7 117.9(2) . . ?
C2 C3 H3 119.9 . . ?
C4 C3 C2 120.1(2) . . ?
C4 C3 H3 119.9 . . ?
C3 C4 H4 120.2 . . ?
C5 C4 C3 119.6(2) . . ?
C5 C4 H4 120.2 . . ?
C4 C5 H5 119.4 . . ?
C4 C5 C6 121.2(2) . . ?
C6 C5 H5 119.4 . . ?
C1 C6 C16 123.9(2) . . ?
C5 C6 C1 120.2(2) . . ?
C5 C6 C16 115.8(2) . . ?
C8 C7 C2 121.4(2) . . ?
C8 C7 C12 119.4(2) . . ?
C12 C7 C2 119.2(2) . . ?
C7 C8 C13 120.9(2) . . ?
C9 C8 C7 119.3(3) . . ?
C9 C8 C13 119.7(2) . . ?
C8 C9 H9 119.0 . . ?
C8 C9 C10 122.0(3) . . ?
C10 C9 H9 119.0 . . ?
C9 C10 C14 120.9(3) . . ?
C11 C10 C9 118.0(3) . . ?
C11 C10 C14 121.0(3) . . ?
C10 C11 H11 119.0 . . ?
C10 C11 C12 122.0(3) . . ?
C12 C11 H11 119.0 . . ?
C7 C12 C15 121.2(2) . . ?
C11 C12 C7 119.3(2) . . ?
C11 C12 C15 119.4(2) . . ?
C8 C13 H13A 109.5 . . ?
C8 C13 H13B 109.5 . . ?
C8 C13 H13C 109.5 . . ?
H13A C13 H13B 109.5 . . ?
H13A C13 H13C 109.5 . . ?
H13B C13 H13C 109.5 . . ?
C10 C14 H14A 109.5 . . ?
C10 C14 H14B 109.5 . . ?
C10 C14 H14C 109.5 . . ?
H14A C14 H14B 109.5 . . ?
H14A C14 H14C 109.5 . . ?
H14B C14 H14C 109.5 . . ?
C12 C15 H15A 109.5 . . ?
C12 C15 H15B 109.5 . . ?
C12 C15 H15C 109.5 . . ?
H15A C15 H15B 109.5 . . ?
H15A C15 H15C 109.5 . . ?
H15B C15 H15C 109.5 . . ?
C17 C16 C6 120.2(2) . . ?
C21 C16 C6 120.5(2) . . ?
C21 C16 C17 119.0(2) . . ?
C16 C17 C22 121.6(2) . . ?
C18 C17 C16 119.7(2) . . ?
C18 C17 C22 118.7(2) . . ?
C17 C18 H18 119.1 . . ?
C19 C18 C17 121.8(3) . . ?
C19 C18 H18 119.1 . . ?
C18 C19 C23 120.9(3) . . ?
C20 C19 C18 118.0(2) . . ?
C20 C19 C23 121.0(3) . . ?
C19 C20 H20 119.0 . . ?
C19 C20 C21 122.0(2) . . ?
C21 C20 H20 119.0 . . ?
C16 C21 C24 121.8(2) . . ?
C20 C21 C16 119.5(2) . . ?
C20 C21 C24 118.7(2) . . ?
C17 C22 H22A 109.5 . . ?
C17 C22 H22B 109.5 . . ?
C17 C22 H22C 109.5 . . ?
H22A C22 H22B 109.5 . . ?
H22A C22 H22C 109.5 . . ?
H22B C22 H22C 109.5 . . ?
C19 C23 H23A 109.5 . . ?
C19 C23 H23B 109.5 . . ?
C19 C23 H23C 109.5 . . ?
H23A C23 H23B 109.5 . . ?
H23A C23 H23C 109.5 . . ?
H23B C23 H23C 109.5 . . ?
C21 C24 H24A 109.5 . . ?
C21 C24 H24B 109.5 . . ?
C21 C24 H24C 109.5 . . ?
H24A C24 H24B 109.5 . . ?
H24A C24 H24C 109.5 . . ?
H24B C24 H24C 109.5 . . ?
N1 C25 Sn1 131.85(18) . . ?
N2 C25 Sn1 123.64(19) . . ?
N2 C25 N1 104.4(2) . . ?
N1 C26 C29 122.8(3) . . ?
C27 C26 N1 106.3(2) . . ?
C27 C26 C29 130.9(3) . . ?
N2 C27 C30 122.5(3) . . ?
C26 C27 N2 106.6(2) . . ?
C26 C27 C30 131.0(3) . . ?
N1 C28 H28A 109.5 . . ?
N1 C28 H28B 109.5 . . ?
N1 C28 H28C 109.5 . . ?
H28A C28 H28B 109.5 . . ?
H28A C28 H28C 109.5 . . ?
H28B C28 H28C 109.5 . . ?
C26 C29 H29A 109.5 . . ?
C26 C29 H29B 109.5 . . ?
C26 C29 H29C 109.5 . . ?
H29A C29 H29B 109.5 . . ?
H29A C29 H29C 109.5 . . ?
H29B C29 H29C 109.5 . . ?
C27 C30 H30A 109.5 . . ?
C27 C30 H30B 109.5 . . ?
C27 C30 H30C 109.5 . . ?
H30A C30 H30B 109.5 . . ?
H30A C30 H30C 109.5 . . ?
H30B C30 H30C 109.5 . . ?
N2 C31 H31A 109.5 . . ?
N2 C31 H31B 109.5 . . ?
N2 C31 H31C 109.5 . . ?
H31A C31 H31B 109.5 . . ?
H31A C31 H31C 109.5 . . ?
H31B C31 H31C 109.5 . . ?
O1 C32 C33 116.3(2) . . ?
O2 C32 O1 126.5(3) . . ?
O2 C32 C33 117.0(3) . . ?
N3 C33 N4 107.3(2) . . ?
N3 C33 C32 127.5(2) . . ?
N4 C33 C32 125.0(2) . . ?
N3 C34 C37 123.0(3) . . ?
C35 C34 N3 106.6(2) . . ?
C35 C34 C37 130.5(3) . . ?
N4 C35 C38 122.9(3) . . ?
C34 C35 N4 107.0(2) . . ?
C34 C35 C38 130.1(3) . . ?
N3 C36 H36A 109.5 . . ?
N3 C36 H36B 109.5 . . ?
N3 C36 H36C 109.5 . . ?
H36A C36 H36B 109.5 . . ?
H36A C36 H36C 109.5 . . ?
H36B C36 H36C 109.5 . . ?
C34 C37 H37A 109.5 . . ?
C34 C37 H37B 109.5 . . ?
C34 C37 H37C 109.5 . . ?
H37A C37 H37B 109.5 . . ?
H37A C37 H37C 109.5 . . ?
H37B C37 H37C 109.5 . . ?
C35 C38 H38A 109.5 . . ?
C35 C38 H38B 109.5 . . ?
C35 C38 H38C 109.5 . . ?
H38A C38 H38B 109.5 . . ?
H38A C38 H38C 109.5 . . ?
H38B C38 H38C 109.5 . . ?
N4 C39 H39A 109.5 . . ?
N4 C39 H39B 109.5 . . ?
N4 C39 H39C 109.5 . . ?
H39A C39 H39B 109.5 . . ?
H39A C39 H39C 109.5 . . ?
H39B C39 H39C 109.5 . . ?
C41 C40 B1 120.3(2) . . ?
C45 C40 B1 123.5(2) . . ?
C45 C40 C41 115.9(2) . . ?
C40 C41 H41 119.0 . . ?
C42 C41 C40 122.0(2) . . ?
C42 C41 H41 119.0 . . ?
C41 C42 C46 117.8(2) . . ?
C43 C42 C41 121.2(2) . . ?
C43 C42 C46 121.0(2) . . ?
C42 C43 H43 121.1 . . ?
C42 C43 C44 117.7(2) . . ?
C44 C43 H43 121.1 . . ?
C43 C44 C45 121.1(2) . . ?
C43 C44 C47 120.4(2) . . ?
C45 C44 C47 118.5(2) . . ?
C40 C45 H45 119.0 . . ?
C44 C45 C40 122.0(2) . . ?
C44 C45 H45 119.0 . . ?
F1 C46 F3 105.5(2) . . ?
F1 C46 C42 112.5(2) . . ?
F2 C46 F1 107.1(2) . . ?
F2 C46 F3 106.4(2) . . ?
F2 C46 C42 113.1(2) . . ?
F3 C46 C42 111.7(2) . . ?
F4 C47 F5 108.0(3) . . ?
F4 C47 F6 106.0(3) . . ?
F4 C47 C44 113.5(3) . . ?
F5 C47 C44 111.9(3) . . ?
F6 C47 F5 104.5(3) . . ?
F6 C47 C44 112.4(3) . . ?
C49 C48 B1 120.3(2) . . ?
C53 C48 B1 124.0(2) . . ?
C53 C48 C49 115.4(2) . . ?
C48 C49 H49 119.0 . . ?
C50 C49 C48 121.9(2) . . ?
C50 C49 H49 119.0 . . ?
C49 C50 C54 118.0(3) . . ?
C51 C50 C49 121.6(2) . . ?
C51 C50 C54 120.4(3) . . ?
C50 C51 H51 121.3 . . ?
C50 C51 C52 117.3(2) . . ?
C52 C51 H51 121.3 . . ?
C51 C52 C53 120.9(2) . . ?
C51 C52 C55 121.0(2) . . ?
C53 C52 C55 118.1(2) . . ?
C48 C53 H53 118.6 . . ?
C52 C53 C48 122.8(2) . . ?
C52 C53 H53 118.6 . . ?
F7 C54 F8 105.8(3) . . ?
F7 C54 C50 112.2(3) . . ?
F8 C54 C50 112.2(3) . . ?
F9 C54 F7 106.8(3) . . ?
F9 C54 F8 106.1(3) . . ?
F9 C54 C50 113.2(3) . . ?
F10 C55 F12 104.8(3) . . ?
F10 C55 C52 112.4(2) . . ?
F11 C55 F10 107.1(2) . . ?
F11 C55 F12 105.8(3) . . ?
F11 C55 C52 114.1(2) . . ?
F12 C55 C52 112.0(2) . . ?
C57 C56 B1 120.3(2) . . ?
C61 C56 B1 123.9(2) . . ?
C61 C56 C57 115.6(2) . . ?
C56 C57 H57 118.8 . . ?
C58 C57 C56 122.3(2) . . ?
C58 C57 H57 118.8 . . ?
C57 C58 C59 121.0(2) . . ?
C57 C58 C62 119.1(3) . . ?
C59 C58 C62 119.9(2) . . ?
C58 C59 H59 121.0 . . ?
C60 C59 C58 117.9(2) . . ?
C60 C59 H59 121.0 . . ?
C59 C60 C61 120.9(2) . . ?
C59 C60 C63 120.1(2) . . ?
C61 C60 C63 118.9(2) . . ?
C56 C61 H61 118.9 . . ?
C60 C61 C56 122.2(2) . . ?
C60 C61 H61 118.9 . . ?
F13 C62 C58 111.9(2) . . ?
F14 C62 F13 106.5(2) . . ?
F14 C62 C58 112.8(3) . . ?
F15 C62 F13 107.0(3) . . ?
F15 C62 F14 105.7(2) . . ?
F15 C62 C58 112.6(2) . . ?
F16 C63 F17 105.2(3) . . ?
F16 C63 F18 107.4(3) . . ?
F16 C63 C60 114.1(3) . . ?
F17 C63 C60 112.7(2) . . ?
F18 C63 F17 104.6(3) . . ?
F18 C63 C60 112.2(2) . . ?
C65 C64 B1 119.6(2) . . ?
C69 C64 B1 124.1(2) . . ?
C69 C64 C65 116.0(2) . . ?
C64 C65 H65 118.9 . . ?
C66 C65 C64 122.2(2) . . ?
C66 C65 H65 118.9 . . ?
C65 C66 C67 120.9(2) . . ?
C65 C66 C70 119.6(3) . . ?
C67 C66 C70 119.5(2) . . ?
C66 C67 H67 120.9 . . ?
C68 C67 C66 118.1(2) . . ?
C68 C67 H67 120.9 . . ?
C67 C68 C69 120.8(3) . . ?
C67 C68 C71 120.7(3) . . ?
C69 C68 C71 118.5(3) . . ?
C64 C69 C68 122.0(2) . . ?
C64 C69 H69 119.0 . . ?
C68 C69 H69 119.0 . . ?
F22 C70 F24 105.2(3) . . ?
F22 C70 C66 112.8(3) . . ?
F23 C70 F22 105.0(3) . . ?
F23 C70 F24 105.7(3) . . ?
F23 C70 C66 113.6(3) . . ?
F24 C70 C66 113.7(2) . . ?
F19 C71 F20 106.5(3) . . ?
F19 C71 C68 113.5(3) . . ?
F20 C71 C68 111.6(3) . . ?
F21 C71 F19 106.2(3) . . ?
F21 C71 F20 105.7(3) . . ?
F21 C71 C68 112.8(3) . . ?
H85A C85 H85B 109.5 . . ?
H85A C85 H85C 109.5 . . ?
H85B C85 H85C 109.5 . . ?
C82 C85 H85A 109.5 . . ?
C82 C85 H85B 109.5 . . ?
C82 C85 H85C 109.5 . . ?
C81 C82 C85 117.6(9) . . ?
C83 C82 C85 127.3(10) . . ?
C83 C82 C81 115.1(9) . . ?
C82 C81 H81 119.6 . . ?
C82 C81 C80 120.8(9) . . ?
C80 C81 H81 119.6 . . ?
C81 C80 H80 118.7 . . ?
C79 C80 C81 122.7(9) . . ?
C79 C80 H80 118.7 . . ?
C80 C79 H79 120.8 . . ?
C80 C79 C84 118.5(9) . . ?
C84 C79 H79 120.8 . . ?
C79 C84 H84 121.5 . . ?
C79 C84 C83 117.1(9) . . ?
C83 C84 H84 121.5 . . ?
C82 C83 C84 125.9(11) . . ?
C82 C83 H83 117.0 . . ?
C84 C83 H83 117.0 . . ?
H72A C72 H72B 109.5 . . ?
H72A C72 H72C 109.5 . . ?
H72B C72 H72C 109.5 . . ?
C73 C72 H72A 109.5 . . ?
C73 C72 H72B 109.5 . . ?
C73 C72 H72C 109.5 . . ?
C78 C73 C72 111.2(10) . . ?
C78 C73 C74 120.3(11) . . ?
C74 C73 C72 128.5(10) . . ?
C73 C78 H78 119.8 . . ?
C77 C78 C73 120.3(11) . . ?
C77 C78 H78 119.8 . . ?
C78 C77 H77 121.3 . . ?
C78 C77 C76 117.5(12) . . ?
C76 C77 H77 121.3 . . ?
C77 C76 H76 118.0 . . ?
C75 C76 C77 124.1(12) . . ?
C75 C76 H76 118.0 . . ?
C76 C75 H75 123.1 . . ?
C76 C75 C74 113.7(11) . . ?
C74 C75 H75 123.1 . . ?
C73 C74 H74 118.7 . . ?
C75 C74 C73 122.6(11) . . ?
C75 C74 H74 118.7 . . ?

loop_
_geom_bond_atom_site_label_1
_geom_bond_atom_site_label_2
_geom_bond_distance
_geom_bond_site_symmetry_2
_geom_bond_publ_flag
Sn1 O1 2.2296(19) . ?
Sn1 C1 2.237(2) . ?
Sn1 C25 2.283(3) . ?
B1 C40 1.642(3) . ?
B1 C48 1.641(4) . ?
B1 C56 1.639(3) . ?
B1 C64 1.633(3) . ?
F1 C46 1.343(3) . ?
F2 C46 1.339(3) . ?
F3 C46 1.346(3) . ?
F4 C47 1.316(4) . ?
F5 C47 1.332(4) . ?
F6 C47 1.325(4) . ?
F7 C54 1.338(4) . ?
F8 C54 1.342(4) . ?
F9 C54 1.336(4) . ?
F10 C55 1.326(3) . ?
F11 C55 1.322(3) . ?
F12 C55 1.337(4) . ?
F13 C62 1.343(4) . ?
F14 C62 1.342(3) . ?
F15 C62 1.339(3) . ?
F16 C63 1.312(4) . ?
F17 C63 1.328(4) . ?
F18 C63 1.314(4) . ?
F19 C71 1.332(4) . ?
F20 C71 1.334(4) . ?
F21 C71 1.328(4) . ?
F22 C70 1.302(4) . ?
F23 C70 1.291(4) . ?
F24 C70 1.304(4) . ?
O1 C32 1.263(3) . ?
O2 C32 1.211(4) . ?
N1 C25 1.355(3) . ?
N1 C26 1.386(4) . ?
N1 C28 1.457(3) . ?
N2 C25 1.352(3) . ?
N2 C27 1.386(4) . ?
N2 C31 1.467(4) . ?
N3 C33 1.331(4) . ?
N3 C34 1.384(4) . ?
N3 C36 1.468(4) . ?
N4 C33 1.343(3) . ?
N4 C35 1.379(4) . ?
N4 C39 1.465(4) . ?
C1 C2 1.416(3) . ?
C1 C6 1.407(4) . ?
C2 C3 1.397(4) . ?
C2 C7 1.502(4) . ?
C3 H3 0.9500 . ?
C3 C4 1.383(4) . ?
C4 H4 0.9500 . ?
C4 C5 1.382(4) . ?
C5 H5 0.9500 . ?
C5 C6 1.404(4) . ?
C6 C16 1.507(3) . ?
C7 C8 1.406(4) . ?
C7 C12 1.408(4) . ?
C8 C9 1.392(4) . ?
C8 C13 1.510(4) . ?
C9 H9 0.9500 . ?
C9 C10 1.394(4) . ?
C10 C11 1.383(4) . ?
C10 C14 1.513(4) . ?
C11 H11 0.9500 . ?
C11 C12 1.397(4) . ?
C12 C15 1.510(4) . ?
C13 H13A 0.9800 . ?
C13 H13B 0.9800 . ?
C13 H13C 0.9800 . ?
C14 H14A 0.9800 . ?
C14 H14B 0.9800 . ?
C14 H14C 0.9800 . ?
C15 H15A 0.9800 . ?
C15 H15B 0.9800 . ?
C15 H15C 0.9800 . ?
C16 C17 1.405(4) . ?
C16 C21 1.404(4) . ?
C17 C18 1.395(4) . ?
C17 C22 1.511(4) . ?
C18 H18 0.9500 . ?
C18 C19 1.391(4) . ?
C19 C20 1.380(4) . ?
C19 C23 1.511(4) . ?
C20 H20 0.9500 . ?
C20 C21 1.402(4) . ?
C21 C24 1.506(4) . ?
C22 H22A 0.9800 . ?
C22 H22B 0.9800 . ?
C22 H22C 0.9800 . ?
C23 H23A 0.9800 . ?
C23 H23B 0.9800 . ?
C23 H23C 0.9800 . ?
C24 H24A 0.9800 . ?
C24 H24B 0.9800 . ?
C24 H24C 0.9800 . ?
C26 C27 1.355(4) . ?
C26 C29 1.493(4) . ?
C27 C30 1.499(4) . ?
C28 H28A 0.9800 . ?
C28 H28B 0.9800 . ?
C28 H28C 0.9800 . ?
C29 H29A 0.9800 . ?
C29 H29B 0.9800 . ?
C29 H29C 0.9800 . ?
C30 H30A 0.9800 . ?
C30 H30B 0.9800 . ?
C30 H30C 0.9800 . ?
C31 H31A 0.9800 . ?
C31 H31B 0.9800 . ?
C31 H31C 0.9800 . ?
C32 C33 1.508(4) . ?
C34 C35 1.356(4) . ?
C34 C37 1.486(4) . ?
C35 C38 1.495(4) . ?
C36 H36A 0.9800 . ?
C36 H36B 0.9800 . ?
C36 H36C 0.9800 . ?
C37 H37A 0.9800 . ?
C37 H37B 0.9800 . ?
C37 H37C 0.9800 . ?
C38 H38A 0.9800 . ?
C38 H38B 0.9800 . ?
C38 H38C 0.9800 . ?
C39 H39A 0.9800 . ?
C39 H39B 0.9800 . ?
C39 H39C 0.9800 . ?
C40 C41 1.407(3) . ?
C40 C45 1.398(3) . ?
C41 H41 0.9500 . ?
C41 C42 1.390(4) . ?
C42 C43 1.388(4) . ?
C42 C46 1.500(4) . ?
C43 H43 0.9500 . ?
C43 C44 1.388(4) . ?
C44 C45 1.397(4) . ?
C44 C47 1.498(4) . ?
C45 H45 0.9500 . ?
C48 C49 1.401(4) . ?
C48 C53 1.397(3) . ?
C49 H49 0.9500 . ?
C49 C50 1.391(4) . ?
C50 C51 1.384(4) . ?
C50 C54 1.504(4) . ?
C51 H51 0.9500 . ?
C51 C52 1.387(4) . ?
C52 C53 1.389(4) . ?
C52 C55 1.494(4) . ?
C53 H53 0.9500 . ?
C56 C57 1.407(3) . ?
C56 C61 1.399(4) . ?
C57 H57 0.9500 . ?
C57 C58 1.388(4) . ?
C58 C59 1.390(4) . ?
C58 C62 1.493(4) . ?
C59 H59 0.9500 . ?
C59 C60 1.386(4) . ?
C60 C61 1.398(4) . ?
C60 C63 1.493(4) . ?
C61 H61 0.9500 . ?
C64 C65 1.403(4) . ?
C64 C69 1.397(4) . ?
C65 H65 0.9500 . ?
C65 C66 1.388(4) . ?
C66 C67 1.389(4) . ?
C66 C70 1.493(4) . ?
C67 H67 0.9500 . ?
C67 C68 1.382(4) . ?
C68 C69 1.401(4) . ?
C68 C71 1.494(4) . ?
C69 H69 0.9500 . ?
C85 H85A 0.9800 . ?
C85 H85B 0.9800 . ?
C85 H85C 0.9800 . ?
C85 C82 1.512(12) . ?
C82 C81 1.376(9) . ?
C82 C83 1.371(10) . ?
C81 H81 0.9500 . ?
C81 C80 1.383(9) . ?
C80 H80 0.9500 . ?
C80 C79 1.371(9) . ?
C79 H79 0.9500 . ?
C79 C84 1.378(10) . ?
C84 H84 0.9500 . ?
C84 C83 1.393(10) . ?
C83 H83 0.9500 . ?
C72 H72A 0.9800 . ?
C72 H72B 0.9800 . ?
C72 H72C 0.9800 . ?
C72 C73 1.552(15) . ?
C73 C78 1.424(10) . ?
C73 C74 1.451(10) . ?
C78 H78 0.9500 . ?
C78 C77 1.423(11) . ?
C77 H77 0.9500 . ?
C77 C76 1.479(11) . ?
C76 H76 0.9500 . ?
C76 C75 1.444(11) . ?
C75 H75 0.9500 . ?
C75 C74 1.449(11) . ?
C74 H74 0.9500 . ?

loop_
_geom_torsion_atom_site_label_1
_geom_torsion_atom_site_label_2
_geom_torsion_atom_site_label_3
_geom_torsion_atom_site_label_4
_geom_torsion
_geom_torsion_site_symmetry_1
_geom_torsion_site_symmetry_2
_geom_torsion_site_symmetry_3
_geom_torsion_site_symmetry_4
_geom_torsion_publ_flag
Sn1 O1 C32 O2 -21.9(5) . . . . ?
Sn1 O1 C32 C33 163.4(2) . . . . ?
Sn1 C1 C2 C3 -168.23(19) . . . . ?
Sn1 C1 C2 C7 7.7(3) . . . . ?
Sn1 C1 C6 C5 166.43(19) . . . . ?
Sn1 C1 C6 C16 -11.0(4) . . . . ?
B1 C40 C41 C42 174.4(2) . . . . ?
B1 C40 C45 C44 -174.1(2) . . . . ?
B1 C48 C49 C50 173.3(2) . . . . ?
B1 C48 C53 C52 -174.6(2) . . . . ?
B1 C56 C57 C58 -177.3(2) . . . . ?
B1 C56 C61 C60 175.5(2) . . . . ?
B1 C64 C65 C66 -175.1(2) . . . . ?
B1 C64 C69 C68 174.1(2) . . . . ?
O1 C32 C33 N3 35.2(4) . . . . ?
O1 C32 C33 N4 -150.6(3) . . . . ?
O2 C32 C33 N3 -140.0(4) . . . . ?
O2 C32 C33 N4 34.3(5) . . . . ?
N1 C26 C27 N2 0.3(3) . . . . ?
N1 C26 C27 C30 179.2(3) . . . . ?
N3 C34 C35 N4 0.2(3) . . . . ?
N3 C34 C35 C38 -179.9(3) . . . . ?
C1 C2 C3 C4 0.6(4) . . . . ?
C1 C2 C7 C8 101.8(3) . . . . ?
C1 C2 C7 C12 -80.7(3) . . . . ?
C1 C6 C16 C17 -111.8(3) . . . . ?
C1 C6 C16 C21 74.1(3) . . . . ?
C2 C1 C6 C5 1.1(4) . . . . ?
C2 C1 C6 C16 -176.3(2) . . . . ?
C2 C3 C4 C5 0.0(4) . . . . ?
C2 C7 C8 C9 -179.0(2) . . . . ?
C2 C7 C8 C13 4.3(4) . . . . ?
C2 C7 C12 C11 179.6(2) . . . . ?
C2 C7 C12 C15 -3.6(4) . . . . ?
C3 C2 C7 C8 -82.2(3) . . . . ?
C3 C2 C7 C12 95.3(3) . . . . ?
C3 C4 C5 C6 0.0(4) . . . . ?
C4 C5 C6 C1 -0.5(4) . . . . ?
C4 C5 C6 C16 177.0(2) . . . . ?
C5 C6 C16 C17 70.7(3) . . . . ?
C5 C6 C16 C21 -103.4(3) . . . . ?
C6 C1 C2 C3 -1.1(4) . . . . ?
C6 C1 C2 C7 174.8(2) . . . . ?
C6 C16 C17 C18 -174.5(2) . . . . ?
C6 C16 C17 C22 4.2(4) . . . . ?
C6 C16 C21 C20 174.6(2) . . . . ?
C6 C16 C21 C24 -2.7(4) . . . . ?
C7 C2 C3 C4 -175.4(2) . . . . ?
C7 C8 C9 C10 -1.9(4) . . . . ?
C8 C7 C12 C11 -2.9(4) . . . . ?
C8 C7 C12 C15 174.0(2) . . . . ?
C8 C9 C10 C11 -0.5(4) . . . . ?
C8 C9 C10 C14 -179.9(3) . . . . ?
C9 C10 C11 C12 1.2(4) . . . . ?
C10 C11 C12 C7 0.5(4) . . . . ?
C10 C11 C12 C15 -176.4(3) . . . . ?
C12 C7 C8 C9 3.5(4) . . . . ?
C12 C7 C8 C13 -173.2(2) . . . . ?
C13 C8 C9 C10 174.9(3) . . . . ?
C14 C10 C11 C12 -179.4(3) . . . . ?
C16 C17 C18 C19 0.4(4) . . . . ?
C17 C16 C21 C20 0.4(4) . . . . ?
C17 C16 C21 C24 -176.9(2) . . . . ?
C17 C18 C19 C20 -0.6(4) . . . . ?
C17 C18 C19 C23 175.7(2) . . . . ?
C18 C19 C20 C21 0.7(4) . . . . ?
C19 C20 C21 C16 -0.6(4) . . . . ?
C19 C20 C21 C24 176.7(2) . . . . ?
C21 C16 C17 C18 -0.3(4) . . . . ?
C21 C16 C17 C22 178.5(2) . . . . ?
C22 C17 C18 C19 -178.4(2) . . . . ?
C23 C19 C20 C21 -175.5(2) . . . . ?
C25 N1 C26 C27 0.3(3) . . . . ?
C25 N1 C26 C29 179.8(3) . . . . ?
C25 N2 C27 C26 -0.8(3) . . . . ?
C25 N2 C27 C30 -179.9(3) . . . . ?
C26 N1 C25 Sn1 175.3(2) . . . . ?
C26 N1 C25 N2 -0.8(3) . . . . ?
C27 N2 C25 Sn1 -175.48(19) . . . . ?
C27 N2 C25 N1 1.0(3) . . . . ?
C28 N1 C25 Sn1 -7.4(4) . . . . ?
C28 N1 C25 N2 176.5(2) . . . . ?
C28 N1 C26 C27 -177.0(3) . . . . ?
C28 N1 C26 C29 2.4(4) . . . . ?
C29 C26 C27 N2 -179.1(3) . . . . ?
C29 C26 C27 C30 -0.2(6) . . . . ?
C31 N2 C25 Sn1 3.2(4) . . . . ?
C31 N2 C25 N1 179.7(2) . . . . ?
C31 N2 C27 C26 -179.5(3) . . . . ?
C31 N2 C27 C30 1.4(5) . . . . ?
C33 N3 C34 C35 0.2(3) . . . . ?
C33 N3 C34 C37 179.8(3) . . . . ?
C33 N4 C35 C34 -0.5(3) . . . . ?
C33 N4 C35 C38 179.5(3) . . . . ?
C34 N3 C33 N4 -0.5(3) . . . . ?
C34 N3 C33 C32 174.5(3) . . . . ?
C35 N4 C33 N3 0.7(3) . . . . ?
C35 N4 C33 C32 -174.5(3) . . . . ?
C36 N3 C33 N4 -177.9(3) . . . . ?
C36 N3 C33 C32 -2.9(4) . . . . ?
C36 N3 C34 C35 177.7(3) . . . . ?
C36 N3 C34 C37 -2.8(4) . . . . ?
C37 C34 C35 N4 -179.3(3) . . . . ?
C37 C34 C35 C38 0.6(6) . . . . ?
C39 N4 C33 N3 -175.9(3) . . . . ?
C39 N4 C33 C32 8.9(4) . . . . ?
C39 N4 C35 C34 176.1(3) . . . . ?
C39 N4 C35 C38 -3.8(4) . . . . ?
C40 B1 C48 C49 -69.1(3) . . . . ?
C40 B1 C48 C53 103.7(3) . . . . ?
C40 B1 C56 C57 -161.6(2) . . . . ?
C40 B1 C56 C61 24.3(3) . . . . ?
C40 B1 C64 C65 -45.1(3) . . . . ?
C40 B1 C64 C69 141.6(2) . . . . ?
C40 C41 C42 C43 -0.6(4) . . . . ?
C40 C41 C42 C46 176.6(2) . . . . ?
C41 C40 C45 C44 -0.5(4) . . . . ?
C41 C42 C43 C44 0.5(4) . . . . ?
C41 C42 C46 F1 41.0(3) . . . . ?
C41 C42 C46 F2 162.6(2) . . . . ?
C41 C42 C46 F3 -77.4(3) . . . . ?
C42 C43 C44 C45 -0.4(4) . . . . ?
C42 C43 C44 C47 179.1(3) . . . . ?
C43 C42 C46 F1 -141.7(3) . . . . ?
C43 C42 C46 F2 -20.2(4) . . . . ?
C43 C42 C46 F3 99.8(3) . . . . ?
C43 C44 C45 C40 0.4(4) . . . . ?
C43 C44 C47 F4 10.2(4) . . . . ?
C43 C44 C47 F5 -112.3(3) . . . . ?
C43 C44 C47 F6 130.5(3) . . . . ?
C45 C40 C41 C42 0.6(4) . . . . ?
C45 C44 C47 F4 -170.3(3) . . . . ?
C45 C44 C47 F5 67.2(4) . . . . ?
C45 C44 C47 F6 -49.9(4) . . . . ?
C46 C42 C43 C44 -176.6(2) . . . . ?
C47 C44 C45 C40 -179.1(3) . . . . ?
C48 B1 C40 C41 -76.6(3) . . . . ?
C48 B1 C40 C45 96.7(3) . . . . ?
C48 B1 C56 C57 -45.8(3) . . . . ?
C48 B1 C56 C61 140.1(2) . . . . ?
C48 B1 C64 C65 -161.5(2) . . . . ?
C48 B1 C64 C69 25.2(3) . . . . ?
C48 C49 C50 C51 1.7(4) . . . . ?
C48 C49 C50 C54 -177.5(3) . . . . ?
C49 C48 C53 C52 -1.4(4) . . . . ?
C49 C50 C51 C52 -1.8(4) . . . . ?
C49 C50 C54 F7 56.1(4) . . . . ?
C49 C50 C54 F8 -62.9(4) . . . . ?
C49 C50 C54 F9 177.1(3) . . . . ?
C50 C51 C52 C53 0.3(4) . . . . ?
C50 C51 C52 C55 -179.6(2) . . . . ?
C51 C50 C54 F7 -123.1(3) . . . . ?
C51 C50 C54 F8 117.9(3) . . . . ?
C51 C50 C54 F9 -2.1(4) . . . . ?
C51 C52 C53 C48 1.4(4) . . . . ?
C51 C52 C55 F10 122.8(3) . . . . ?
C51 C52 C55 F11 0.5(4) . . . . ?
C51 C52 C55 F12 -119.6(3) . . . . ?
C53 C48 C49 C50 -0.1(4) . . . . ?
C53 C52 C55 F10 -57.1(3) . . . . ?
C53 C52 C55 F11 -179.4(3) . . . . ?
C53 C52 C55 F12 60.5(3) . . . . ?
C54 C50 C51 C52 177.4(3) . . . . ?
C55 C52 C53 C48 -178.7(2) . . . . ?
C56 B1 C40 C41 44.3(3) . . . . ?
C56 B1 C40 C45 -142.4(2) . . . . ?
C56 B1 C48 C49 169.9(2) . . . . ?
C56 B1 C48 C53 -17.3(3) . . . . ?
C56 B1 C64 C65 76.4(3) . . . . ?
C56 B1 C64 C69 -96.9(3) . . . . ?
C56 C57 C58 C59 2.3(4) . . . . ?
C56 C57 C58 C62 -179.3(2) . . . . ?
C57 C56 C61 C60 1.1(3) . . . . ?
C57 C58 C59 C60 0.0(4) . . . . ?
C57 C58 C62 F13 36.6(3) . . . . ?
C57 C58 C62 F14 156.7(2) . . . . ?
C57 C58 C62 F15 -83.9(3) . . . . ?
C58 C59 C60 C61 -1.6(4) . . . . ?
C58 C59 C60 C63 178.4(2) . . . . ?
C59 C58 C62 F13 -144.9(2) . . . . ?
C59 C58 C62 F14 -24.9(3) . . . . ?
C59 C58 C62 F15 94.6(3) . . . . ?
C59 C60 C61 C56 1.0(4) . . . . ?
C59 C60 C63 F16 2.0(4) . . . . ?
C59 C60 C63 F17 -118.0(3) . . . . ?
C59 C60 C63 F18 124.3(3) . . . . ?
C61 C56 C57 C58 -2.7(3) . . . . ?
C61 C60 C63 F16 -178.1(3) . . . . ?
C61 C60 C63 F17 62.0(3) . . . . ?
C61 C60 C63 F18 -55.7(4) . . . . ?
C62 C58 C59 C60 -178.5(2) . . . . ?
C63 C60 C61 C56 -178.9(2) . . . . ?
C64 B1 C40 C41 161.2(2) . . . . ?
C64 B1 C40 C45 -25.5(3) . . . . ?
C64 B1 C48 C49 52.3(3) . . . . ?
C64 B1 C48 C53 -134.9(2) . . . . ?
C64 B1 C56 C57 77.0(3) . . . . ?
C64 B1 C56 C61 -97.1(3) . . . . ?
C64 C65 C66 C67 0.7(4) . . . . ?
C64 C65 C66 C70 -178.3(2) . . . . ?
C65 C64 C69 C68 0.5(4) . . . . ?
C65 C66 C67 C68 0.7(4) . . . . ?
C65 C66 C70 F22 -150.4(3) . . . . ?
C65 C66 C70 F23 90.3(4) . . . . ?
C65 C66 C70 F24 -30.6(4) . . . . ?
C66 C67 C68 C69 -1.5(4) . . . . ?
C66 C67 C68 C71 178.3(3) . . . . ?
C67 C66 C70 F22 30.6(4) . . . . ?
C67 C66 C70 F23 -88.7(4) . . . . ?
C67 C66 C70 F24 150.4(3) . . . . ?
C67 C68 C69 C64 0.8(4) . . . . ?
C67 C68 C71 F19 -1.7(5) . . . . ?
C67 C68 C71 F20 -122.0(3) . . . . ?
C67 C68 C71 F21 119.1(3) . . . . ?
C69 C64 C65 C66 -1.3(4) . . . . ?
C69 C68 C71 F19 178.0(3) . . . . ?
C69 C68 C71 F20 57.8(4) . . . . ?
C69 C68 C71 F21 -61.1(4) . . . . ?
C70 C66 C67 C68 179.7(3) . . . . ?
C71 C68 C69 C64 -178.9(3) . . . . ?
C85 C82 C81 C80 179.5(12) . . . . ?
C85 C82 C83 C84 -178.6(13) . . . . ?
C82 C81 C80 C79 -1(2) . . . . ?
C81 C82 C83 C84 1(2) . . . . ?
C81 C80 C79 C84 0(2) . . . . ?
C80 C79 C84 C83 0(2) . . . . ?
C79 C84 C83 C82 -1(3) . . . . ?
C83 C82 C81 C80 0.1(15) . . . . ?
C72 C73 C78 C77 -174.7(11) . . . . ?
C72 C73 C74 C75 -179.1(14) . . . . ?
C73 C78 C77 C76 -1(2) . . . . ?
C78 C73 C74 C75 3(2) . . . . ?
C78 C77 C76 C75 -9(3) . . . . ?
C77 C76 C75 C74 15(3) . . . . ?
C76 C75 C74 C73 -11(3) . . . . ?
C74 C73 C78 C77 3.4(15) . . . . ?

loop_
_smtbx_masks_void_nr
_smtbx_masks_void_average_x
_smtbx_masks_void_average_y
_smtbx_masks_void_average_z
_smtbx_masks_void_volume
_smtbx_masks_void_count_electrons
_smtbx_masks_void_content
1 0.012 0.007 0.247 243.4 43.3 '1 toluene'
2 -0.012 -0.007 0.753 243.4 43.2 '1 toluene'
